data_1549551
loop_
_publ_author_name
'K\"oferstein, Roberto'
'Arnold, Michael'
'Robl, Christian'

_publ_section_title
;
 Synthesis, Crystal Structure, and Characterization of Two Novel One- and
 Two-Dimensionally Polymeric Copper(II) Phosphonoacetates
;
_journal_issue 3
_journal_name_full 'Zeitschrift f\"ur anorganische und allgemeine Chemie'
_journal_page_first 276
_journal_paper_doi 10.1002/zaac.201600457
_journal_volume 643
_journal_year 2017
_chemical_formula_sum 'C4 H14 Cu2 O14 P2'
_chemical_formula_weight 475.17
_chemical_name_systematic
; 
 ? 
;
_space_group_IT_number 15
_symmetry_space_group_name_Hall '-C 2yc'
_symmetry_space_group_name_H-M 'C 1 2/c 1'
_atom_sites_solution_hydrogens geom
_atom_sites_solution_primary direct
_atom_sites_solution_secondary difmap
_audit_creation_method SHELXL
_cell_angle_alpha 90.00
_cell_angle_beta 122.450(10)
_cell_angle_gamma 90.00
_cell_formula_units_Z 4
_cell_length_a 16.233(2)
_cell_length_b 6.2400(10)
_cell_length_c 14.955(2)
_cell_measurement_temperature 293(2)
_cell_volume 1278.3(3)
_computing_structure_refinement 'SHELXL-93 (Sheldrick, 1993)'
_computing_structure_solution 'SHELXS-86 (Sheldrick, 1990)'
_diffrn_ambient_temperature 293(2)
_diffrn_radiation_monochromator graphite
_diffrn_radiation_source 'fine-focus sealed tube'
_diffrn_radiation_type MoK\a
_diffrn_radiation_wavelength 0.71073
_diffrn_reflns_av_R_equivalents 0.0349
_diffrn_reflns_av_sigmaI/netI 0.0428
_diffrn_reflns_limit_h_max 18
_diffrn_reflns_limit_h_min -18
_diffrn_reflns_limit_k_max 7
_diffrn_reflns_limit_k_min -7
_diffrn_reflns_limit_l_max 17
_diffrn_reflns_limit_l_min -17
_diffrn_reflns_number 2070
_diffrn_reflns_theta_max 24.00
_diffrn_reflns_theta_min 2.97
_exptl_absorpt_coefficient_mu 3.658
_exptl_crystal_density_diffrn 2.469
_exptl_crystal_F_000 952
_refine_diff_density_max 0.575
_refine_diff_density_min -0.639
_refine_diff_density_rms 0.115
_refine_ls_extinction_method none
_refine_ls_goodness_of_fit_all 1.412
_refine_ls_goodness_of_fit_obs 1.473
_refine_ls_matrix_type full
_refine_ls_number_parameters 118
_refine_ls_number_reflns 963
_refine_ls_number_restraints 0
_refine_ls_restrained_S_all 1.393
_refine_ls_restrained_S_obs 1.473
_refine_ls_R_factor_all 0.0377
_refine_ls_R_factor_obs 0.0294
_refine_ls_shift/esd_max -0.059
_refine_ls_shift/esd_mean 0.006
_refine_ls_structure_factor_coef Fsqd
_refine_ls_weighting_details 'w=1/[\s^2^(Fo^2^)+(0.0200P)^2^+2.0000P] where P=(Fo^2^+2Fc^2^)/3'
_refine_ls_weighting_scheme calc
_refine_ls_wR_factor_all 0.0763
_refine_ls_wR_factor_obs 0.0742
_reflns_number_observed 866
_reflns_number_total 1004
_reflns_observed_criterion >2sigma(I)
_cod_data_source_file B24TEA.CIF
_cod_data_source_block b24tea
_cod_depositor_comments
;
The following automatic conversions were performed:

'_refine_ls_weighting_scheme' value 'calc
w=1/[\s^2^(Fo^2^)+(0.0200P)^2^+2.0000P] where P=(Fo^2^+2Fc^2^)/3' was
changed to 'calc'. A new data item '_refine_ls_weighting_details' was
created with the value set to
'w=1/[\s^2^(Fo^2^)+(0.0200P)^2^+2.0000P] where P=(Fo^2^+2Fc^2^)/3'.

Automatic conversion script
Id: cif_fix_values 5642 2017-10-24 12:04:52Z antanas 

2019-05-07
Z value and formula fixed to values more according to usual
chemical conventions.                 miguel
;
_cod_original_formula_sum 'C8 H28 Cu4 O28 P4'
_cod_original_formula_weight 950.34
_cod_original_formula_units_Z 2
_cod_database_code 1549551

loop_
_symmetry_equiv_pos_as_xyz
'x, y, z'
'-x, y, -z+1/2'
'x+1/2, y+1/2, z'
'-x+1/2, y+1/2, -z+1/2'
'-x, -y, -z'
'x, -y, z-1/2'
'-x+1/2, -y+1/2, -z'
'x+1/2, -y+1/2, z-1/2'

loop_
_atom_site_aniso_label
_atom_site_aniso_U_11
_atom_site_aniso_U_22
_atom_site_aniso_U_33
_atom_site_aniso_U_23
_atom_site_aniso_U_13
_atom_site_aniso_U_12
Cu 0.0107(3) 0.0184(3) 0.0088(3) 0.0009(2) 0.0047(2) 0.0025(2)
P 0.0093(6) 0.0146(6) 0.0122(6) 0.0016(4) 0.0050(5) 0.0007(5)
O1 0.016(2) 0.025(2) 0.010(2) 0.0013(13) 0.0061(13) 0.0040(14)
O2 0.015(2) 0.028(2) 0.015(2) -0.0016(14) 0.0093(14) -0.0018(14)
O3 0.018(2) 0.021(2) 0.012(2) 0.0026(13) 0.0078(14) 0.0073(14)
O4 0.010(2) 0.017(2) 0.017(2) 0.0002(13) 0.0048(13) 0.0006(13)
O5 0.013(2) 0.022(2) 0.016(2) 0.0050(14) 0.0044(15) -0.0031(15)
OW1 0.013(2) 0.019(2) 0.016(2) -0.0014(14) 0.004(2) 0.0022(14)
OW2 0.014(2) 0.021(2) 0.013(2) -0.0005(13) 0.0070(14) 0.0004(14)
C1 0.011(2) 0.013(2) 0.014(2) 0.002(2) 0.007(2) 0.001(2)
C2 0.017(2) 0.019(2) 0.014(2) -0.003(2) 0.009(2) 0.001(2)

loop_
_atom_site_label
_atom_site_type_symbol
_atom_site_fract_x
_atom_site_fract_y
_atom_site_fract_z
_atom_site_U_iso_or_equiv
_atom_site_thermal_displace_type
_atom_site_occupancy
_atom_site_calc_flag
_atom_site_refinement_flags
_atom_site_disorder_group
Cu Cu 0.15666(4) 0.64049(8) 0.16689(4) 0.0129(2) Uani 1 d . .
P P 0.02476(8) 0.7227(2) -0.07595(9) 0.0124(3) Uani 1 d . .
O1 O 0.2316(2) 0.5343(5) 0.1058(2) 0.0172(7) Uani 1 d . .
O2 O 0.2660(2) 0.4871(5) -0.0170(2) 0.0186(7) Uani 1 d . .
O3 O 0.0539(2) 0.7596(5) 0.0372(2) 0.0176(7) Uani 1 d . .
O4 O -0.0812(2) 0.6800(5) -0.1527(2) 0.0161(7) Uani 1 d . .
O5 O 0.0516(3) 0.9250(5) -0.1185(3) 0.0189(7) Uani 1 d . .
OW1 O 0.1050(3) 0.7966(6) 0.2439(3) 0.0181(8) Uani 1 d . .
OW2 O 0.2694(2) 0.5548(5) 0.3047(2) 0.0158(7) Uani 1 d . .
C1 C 0.2046(3) 0.5106(7) 0.0085(3) 0.0126(9) Uani 1 d . .
C2 C 0.0972(3) 0.5048(7) -0.0767(3) 0.0167(10) Uani 1 d . .
H1 H 0.0702(3) 0.3716(7) -0.0698(3) 0.025(10) Uiso 1 calc R .
H2 H 0.0906(3) 0.5027(7) -0.1451(3) 0.025(10) Uiso 1 calc R .
H11 H 0.1409(39) 0.8581(85) 0.2864(44) 0.015(7) Uiso 1 d . .
H12 H 0.0714(40) 0.8732(83) 0.2153(43) 0.015(7) Uiso 1 d . .
H21 H 0.2577(36) 0.5628(80) 0.3506(40) 0.015(7) Uiso 1 d . .
H22 H 0.3294(37) 0.6370(75) 0.3251(36) 0.015(7) Uiso 1 d . .
H3 H 0.1069(43) 0.9615(89) -0.0825(45) 0.025(16) Uiso 1 d . .

loop_
_atom_type_symbol
_atom_type_description
_atom_type_scat_dispersion_real
_atom_type_scat_dispersion_imag
_atom_type_scat_source
C C 0.0033 0.0016 'International Tables Vol C Tables 4.2.6.8 and 6.1.1.4'
H H 0.0000 0.0000 'International Tables Vol C Tables 4.2.6.8 and 6.1.1.4'
O O 0.0106 0.0060 'International Tables Vol C Tables 4.2.6.8 and 6.1.1.4'
P P 0.1023 0.0942 'International Tables Vol C Tables 4.2.6.8 and 6.1.1.4'
Cu Cu 0.3201 1.2651 'International Tables Vol C Tables 4.2.6.8 and 6.1.1.4'

loop_
_geom_angle_atom_site_label_1
_geom_angle_atom_site_label_2
_geom_angle_atom_site_label_3
_geom_angle
_geom_angle_site_symmetry_1
_geom_angle_site_symmetry_3
O3 Cu OW2 172.71(14) . .
O3 Cu O1 94.58(13) . .
OW2 Cu O1 86.33(13) . .
O3 Cu OW1 89.29(14) . .
OW2 Cu OW1 88.32(14) . .
O1 Cu OW1 167.14(14) . .
O3 Cu O4 96.52(12) . 5_565
OW2 Cu O4 90.59(13) . 5_565
O1 Cu O4 95.44(12) . 5_565
OW1 Cu O4 96.29(13) . 5_565
O4 P O3 115.3(2) . .
O4 P O5 106.6(2) . .
O3 P O5 110.0(2) . .
O4 P C2 110.3(2) . .
O3 P C2 108.0(2) . .
O5 P C2 106.3(2) . .
C1 O1 Cu 129.7(3) . .
P O3 Cu 131.2(2) . .
P O4 Cu 124.3(2) . 5_565
P O5 H3 114.4(41) . .
Cu OW1 H11 112.7(45) . .
Cu OW1 H12 115.1(47) . .
H11 OW1 H12 100.4(64) . .
Cu OW2 H21 111.4(35) . .
Cu OW2 H22 113.0(26) . .
H21 OW2 H22 110.4(44) . .
O2 C1 O1 121.1(4) . .
O2 C1 C2 119.2(4) . .
O1 C1 C2 119.7(4) . .
C1 C2 P 116.0(3) . .
C1 C2 H1 108.3(2) . .
P C2 H1 108.3(2) . .
C1 C2 H2 108.3(2) . .
P C2 H2 108.28(15) . .
H1 C2 H2 107.4 . .

loop_
_geom_bond_atom_site_label_1
_geom_bond_atom_site_label_2
_geom_bond_distance
_geom_bond_site_symmetry_2
Cu O3 1.904(3) .
Cu OW2 1.959(3) .
Cu O1 1.986(3) .
Cu OW1 2.004(4) .
Cu O4 2.295(3) 5_565
P O4 1.493(3) .
P O3 1.510(3) .
P O5 1.577(3) .
P C2 1.801(5) .
O1 C1 1.283(5) .
O2 C1 1.252(5) .
O4 Cu 2.295(3) 5_565
O5 H3 0.79(6) .
OW1 H11 0.70(5) .
OW1 H12 0.68(5) .
OW2 H21 0.81(5) .
OW2 H22 0.99(5) .
C1 C2 1.511(6) .
C2 H1 0.97 .
C2 H2 0.97 .
